data_1519060
loop_
_publ_author_name
'D. Riou'
'P. Baltazar'
'G. Ferey'

_publ_section_title
;
 Hybrid open-frameworks: synthesis and structures of four
 vanado-alkyldiphosphonates with occluded potassium cations
;
_journal_name_full 'Solid State Sciences'
_journal_page_first 127
_journal_page_last 134
_journal_volume 2
_journal_year 1998
_chemical_formula_sum 'C4 H32 K4 O42 P8 V6'
_chemical_formula_weight 1462
_space_group_IT_number 59
_symmetry_cell_setting orthorhombic
_symmetry_Int_Tables_number 59
_symmetry_space_group_name_Hall '-P 2ab 2a'
_symmetry_space_group_name_H-M 'P m m n :2'
_cell_angle_alpha 90
_cell_angle_beta 90
_cell_angle_gamma 90
_cell_formula_units_Z 1
_cell_length_a 13.7642(2)
_cell_length_b 15.6796(4)
_cell_length_c 4.6902(1)
_cell_volume 1012.23(4)
_diffrn_ambient_temperature 293
_diffrn_radiation_probe x-ray
_diffrn_radiation_type MoK\a
_diffrn_radiation_wavelength 0.71073
_exptl_absorpt_coefficient_mu 1.930
_exptl_crystal_density_diffrn 2.399
_refine_ls_number_reflns 1435
_refine_ls_R_factor_gt 0.0565
_refine_ls_wR_factor_gt 0.1578
_cod_data_source_file SSS-2000-2-127-134-1.cif
_cod_data_source_block MIL-2K
_cod_original_sg_symbol_H-M 'P m m n'
_cod_database_code 1519060

loop_
_symmetry_equiv_pos_site_id
_symmetry_equiv_pos_as_xyz
1 x,y,z
2 1/2-x,1/2-y,z
3 1/2+x,-y,-z
4 -x,1/2+y,-z
5 -x,-y,-z
6 1/2+x,1/2+y,-z
7 1/2-x,y,z
8 x,1/2-y,z

loop_
_atom_site_label
_atom_site_type_symbol
_atom_site_thermal_displace_type
_atom_site_fract_x
_atom_site_fract_y
_atom_site_fract_z
_atom_site_occupancy
_atom_site_U_iso_or_equiv
_atom_site_calc_flag
_atom_site_refinement_flags
_atom_site_disorder_assembly
_atom_site_disorder_group
V1 V Uiso 0.75000 0.75000 0.2808(2) 1.000 0.0150(10) . . . .
V2 V Uiso 0.49010(10) 0.51620(10) 0.0216(3) 0.500 0.0140(10) . . . .
P P Uiso 0.63780(10) 0.57580(10) 0.48950(10) 1.000 0.0130(10) . . . .
O1 O Uiso 0.6493(2) 0.66720(10) 0.3796(5) 1.000 0.0210(10) . . . .
O2 O Uiso 0.5586(2) 0.57730(10) 0.7158(4) 1.000 0.0200(10) . . . .
O3 O Uiso 0.75000 0.75000 -0.0617(10) 1.000 0.0240(10) . . . .
O4 O Uiso 0.6161(2) 0.5132(2) 0.2507(4) 1.000 0.0200(10) . . . .
O5 O Uiso 0.4370(2) 0.6004(2) 0.1710(5) 1.000 0.0280(10) . . . .
C C Uiso 0.75000 0.5445(3) 0.6566(9) 1.000 0.0180(10) . . . .
K P Uiso 0.53840(10) 0.75000 0.9023(3) 1.000 0.0370(10) . . . .
OW1 O Uiso 0.75000 0.3688(6) 0.122(3) 1.000 0.135(4) . . . .
OW2 O Uiso 0.3818(9) 0.75000 0.545(3) 1.000 0.249(10) . . . .
H1 H Uiso 0.75000 0.4828(3) 0.6722(9) 1.000 0.0022 . . . .
H2 H Uiso 0.75000 0.5671(3) 0.8491(9) 1.000 0.0022 . . . .

loop_
_geom_angle_atom_site_label_1
_geom_angle_atom_site_label_2
_geom_angle_atom_site_label_3
_geom_angle
_geom_angle_site_symmetry_1
_geom_angle_site_symmetry_2
_geom_angle_site_symmetry_3
_geom_angle_publ_flag
O1 V1 O3 103.71(7) . . . yes
O1 V1 O1 152.58(11) . . 2_665 yes
O1 V1 O1 90.31(10) . . 7_655 yes
O1 V1 O1 83.23(9) . . 8_565 yes
O1 V1 O3 103.71(7) 2_665 . . yes
O1 V1 O3 103.71(7) 7_655 . . yes
O1 V1 O3 103.71(7) 8_565 . . yes
O1 V1 O1 83.23(9) 2_665 . 7_655 yes
O1 V1 O1 90.31(10) 2_665 . 8_565 yes
O1 V1 O1 152.58(11) 7_655 . 8_565 yes
O4 V2 O5 99.78(14) . . . yes
O2 V2 O4 89.30(12) 1_554 . . yes
O4 V2 O4 162.63(15) . . 5_665 yes
O4 V2 O5 79.37(11) . . 5_665 yes
O2 V2 O4 86.82(12) 5_666 . . yes
O2 V2 O5 97.54(13) 1_554 . . yes
O4 V2 O5 97.53(14) 5_665 . . yes
O5 V2 O5 178.50(14) . . 5_665 yes
O2 V2 O5 99.94(13) 5_666 . . yes
O2 V2 O4 89.83(11) 1_554 . 5_665 yes
O2 V2 O5 83.70(10) 1_554 . 5_665 yes
O2 V2 O2 162.49(12) 1_554 . 5_666 yes
O4 V2 O5 83.29(12) 5_665 . 5_665 yes
O2 V2 O4 88.83(12) 5_666 . 5_665 yes
O2 V2 O5 78.81(10) 5_666 . 5_665 yes
O1 P O2 107.12(14) . . . yes
O1 P O4 112.14(14) . . . yes
O1 P C 108.24(19) . . . yes
O2 P O4 112.55(15) . . . yes
O2 P C 108.37(15) . . . yes
O4 P C 108.3(2) . . . yes
V1 O1 P 140.78(17) . . . yes
V2 O2 P 147.68(14) 1_556 . . yes
V2 O2 P 130.47(13) 5_666 . . yes
V2 O2 V2 17.51(6) 1_556 . 5_666 yes
V2 O4 P 122.72(18) . . . yes
V2 O4 V2 17.37(6) . . 5_665 yes
V2 O4 P 139.95(19) 5_665 . . yes
V2 O5 V2 1.50(7) . . 5_665 yes
P C P 118.2(2) . . 7_655 yes
P C H1 107.7(2) . . . no
P C H2 107.8(2) . . . no
H1 C H2 107.1(6) . . . no
P C H1 107.7(2) 7_655 . . no
P C H2 107.8(2) 7_655 . . no

loop_
_geom_bond_atom_site_label_1
_geom_bond_atom_site_label_2
_geom_bond_distance
_geom_bond_site_symmetry_1
_geom_bond_site_symmetry_2
_geom_bond_publ_flag
V1 O1 1.955(2) . . yes
V1 O3 1.606(5) . . yes
V1 O1 1.955(2) . 2_665 yes
V1 O1 1.955(2) . 7_655 yes
V1 O1 1.955(2) . 8_565 yes
V2 O4 2.041(3) . . yes
V2 O5 1.664(3) . . yes
V2 O2 1.966(3) . 1_554 yes
V2 O4 1.995(3) . 5_665 yes
V2 O5 2.273(3) . 5_665 yes
V2 O2 2.029(2) . 5_666 yes
P O1 1.531(2) . . yes
P O2 1.522(3) . . yes
P O4 1.519(3) . . yes
P C 1.800(3) . . yes
C H1 0.970(7) . . no
C H2 0.970(6) . . no

loop_
_geom_torsion_atom_site_label_1
_geom_torsion_atom_site_label_2
_geom_torsion_atom_site_label_3
_geom_torsion_atom_site_label_4
_geom_torsion
_geom_torsion_site_symmetry_1
_geom_torsion_site_symmetry_2
_geom_torsion_site_symmetry_3
_geom_torsion_site_symmetry_4
_geom_torsion_publ_flag
O3 V1 O1 P 104.4(2) . . . . no
O1 V1 O1 P -75.6(3) 2_665 . . . no
O1 V1 O1 P 0.2(2) 7_655 . . . no
O1 V1 O1 P -153.1(2) 8_565 . . . no
O5 V2 O4 P 1.7(2) . . . . no
O5 V2 O4 V2 175.3(3) . . . 5_665 no
O2 V2 O4 P 99.26(18) 1_554 . . . no
O2 V2 O4 V2 -87.2(2) 1_554 . . 5_665 no
O5 V2 O4 P -177.0(2) 5_665 . . . no
O5 V2 O4 V2 -3.46(19) 5_665 . . 5_665 no
O2 V2 O4 P -97.82(18) 5_666 . . . no
O2 V2 O4 V2 75.7(2) 5_666 . . 5_665 no
O4 V2 O5 V2 -55(2) . . . 5_665 no
O2 V2 O5 V2 -146(3) 1_554 . . 5_665 no
O4 V2 O5 V2 123(3) 5_665 . . 5_665 no
O2 V2 O5 V2 33(2) 5_666 . . 5_665 no
O4 V2 O2 P 64.3(3) . . 1_554 1_554 no
O4 V2 O2 V2 77.1(2) . . 1_554 5_665 no
O5 V2 O2 P 164.1(3) . . 1_554 1_554 no
O5 V2 O2 V2 176.9(2) . . 1_554 5_665 no
O5 V2 O4 V2 -175.3(3) . . 5_665 5_665 no
O5 V2 O4 P 176.3(3) . . 5_665 5_665 no
O4 V2 O5 V2 56(2) . . 5_665 5_665 no
O4 V2 O2 V2 -77.5(2) . . 5_666 5_665 no
O4 V2 O2 P 111.5(2) . . 5_666 5_666 no
O5 V2 O2 V2 -176.9(2) . . 5_666 5_665 no
O5 V2 O2 P 12.1(2) . . 5_666 5_666 no
O2 P O1 V1 136.0(2) . . . . no
O4 P O1 V1 -100.0(3) . . . . no
C P O1 V1 19.4(3) . . . . no
O1 P O2 V2 -169.6(3) . . . 1_556 no
O1 P O2 V2 -174.60(17) . . . 5_666 no
O4 P O2 V2 66.7(3) . . . 1_556 no
O4 P O2 V2 61.7(2) . . . 5_666 no
C P O2 V2 -53.0(3) . . . 1_556 no
C P O2 V2 -58.0(3) . . . 5_666 no
O1 P O4 V2 -66.2(2) . . . . no
O1 P O4 V2 -69.2(3) . . . 5_665 no
O2 P O4 V2 54.7(2) . . . . no
O2 P O4 V2 51.7(3) . . . 5_665 no
C P O4 V2 174.46(18) . . . . no
C P O4 V2 171.5(2) . . . 5_665 no
O1 P C P -40.3(3) . . . 7_655 no
O2 P C P -156.2(2) . . . 7_655 no
O4 P C P 81.5(3) . . . 7_655 no
